data_1544792
loop_
_publ_author_name
'Detert, Heiner'
'Schollmeyer, Dieter'

_publ_section_title
;
 1,4-Bis{5-[bis(propan-2-yloxy)phosphoryl]thiophen-2-yl}-2,5-dipropoxybenzene
;
_journal_coeditor_code BT4033
_journal_issue 12
_journal_name_full IUCrData
_journal_page_first x161963
_journal_paper_doi 10.1107/S2414314616019635
_journal_volume 1
_journal_year 2016
_chemical_formula_iupac 'C32 H48 O8 P2 S2'
_chemical_formula_moiety 'C32 H48 O8 P2 S2'
_chemical_formula_sum 'C32 H48 O8 P2 S2'
_chemical_formula_weight 686.76
_chemical_melting_point 458
_chemical_name_systematic
;
1,4-Bis{5-[bis(propan-2-yloxy)phosphoryl]thiophen-2-yl}-2,5-dipropoxybenzene
;
_space_group_crystal_system monoclinic
_space_group_IT_number 14
_space_group_name_Hall '-P 2ybc'
_space_group_name_H-M_alt 'P 1 21/c 1'
_symmetry_space_group_name_Hall '-P 2ybc'
_symmetry_space_group_name_H-M 'P 1 21/c 1'
_atom_sites_solution_hydrogens geom
_audit_creation_method SHELXL-2014/7
_cell_angle_alpha 90
_cell_angle_beta 103.279(5)
_cell_angle_gamma 90
_cell_formula_units_Z 4
_cell_length_a 13.6507(8)
_cell_length_b 18.8828(11)
_cell_length_c 14.5033(8)
_cell_measurement_reflns_used 17095
_cell_measurement_temperature 248(2)
_cell_measurement_theta_max 28.65
_cell_measurement_theta_min 3.25
_cell_volume 3638.5(4)
_computing_cell_refinement
;
X-AREA (Stoe & Cie, (1996)
;
_computing_data_collection
;
X-AREA (Stoe & Cie, (1996)
;
_computing_data_reduction
;
X-RED (Stoe & Cie, (1996)
;
_computing_publication_material
;
SHELXL2014 (Sheldrick, 2015)
;
_computing_structure_refinement
;
SHELXL2014 (Sheldrick, 2015)
;
_computing_structure_solution
;
SIR97 (Altomare <i>et al.</i>,  1999)
;
_diffrn_ambient_temperature 248(2)
_diffrn_detector_area_resol_mean 6.67
_diffrn_measured_fraction_theta_full 0.996
_diffrn_measured_fraction_theta_max 0.997
_diffrn_measurement_device '2-circle goniometer'
_diffrn_measurement_device_type 'Stoe IPDS 2T'
_diffrn_measurement_method 'rotation method'
_diffrn_radiation_monochromator graphite
_diffrn_radiation_type MoK\a
_diffrn_radiation_wavelength 0.71073
_diffrn_reflns_av_R_equivalents 0.1433
_diffrn_reflns_limit_h_max 18
_diffrn_reflns_limit_h_min -18
_diffrn_reflns_limit_k_max 24
_diffrn_reflns_limit_k_min -24
_diffrn_reflns_limit_l_max 19
_diffrn_reflns_limit_l_min -18
_diffrn_reflns_number 25084
_diffrn_reflns_theta_full 25.242
_diffrn_reflns_theta_max 27.998
_diffrn_reflns_theta_min 3.251
_exptl_absorpt_coefficient_mu 0.279
_exptl_absorpt_correction_type none
_exptl_crystal_colour yellow
_exptl_crystal_density_diffrn 1.254
_exptl_crystal_description needle
_exptl_crystal_F_000 1464
_exptl_crystal_size_max 0.400
_exptl_crystal_size_mid 0.150
_exptl_crystal_size_min 0.080
_refine_diff_density_max 0.729
_refine_diff_density_min -0.532
_refine_ls_extinction_method none
_refine_ls_goodness_of_fit_ref 0.949
_refine_ls_hydrogen_treatment constr
_refine_ls_matrix_type full
_refine_ls_number_parameters 433
_refine_ls_number_reflns 8750
_refine_ls_number_restraints 22
_refine_ls_restrained_S_all 0.948
_refine_ls_R_factor_all 0.2121
_refine_ls_R_factor_gt 0.0914
_refine_ls_shift/su_max 0.000
_refine_ls_shift/su_mean 0.000
_refine_ls_structure_factor_coef Fsqd
_refine_ls_weighting_details 'w=1/[\s^2^(Fo^2^)+(0.1490P)^2^] where P=(Fo^2^+2Fc^2^)/3'
_refine_ls_weighting_scheme calc
_refine_ls_wR_factor_gt 0.2383
_refine_ls_wR_factor_ref 0.3037
_reflns_number_gt 3346
_reflns_number_total 8750
_reflns_threshold_expression 'I > 2\s(I)'
_cod_data_source_file bt4033sup1.cif
_cod_data_source_block I
_cod_database_code 1544792
_shelx_space_group_comment
;
The symmetry employed for this shelxl refinement is uniquely defined
by the following loop, which should always be used as a source of
symmetry information in preference to the above space-group names.
They are only intended as comments.
;
_shelx_estimated_absorpt_t_min 0.896
_shelx_estimated_absorpt_t_max 0.978

loop_
_space_group_symop_operation_xyz
'x, y, z'
'-x, y+1/2, -z+1/2'
'-x, -y, -z'
'x, -y-1/2, z-1/2'

loop_
_atom_site_type_symbol
_atom_site_label
_atom_site_fract_x
_atom_site_fract_y
_atom_site_fract_z
_atom_site_U_iso_or_equiv
_atom_site_adp_type
_atom_site_calc_flag
_atom_site_occupancy
_atom_site_disorder_assembly
_atom_site_disorder_group
C C1 0.7646(4) 0.4573(3) 0.1961(4) 0.0391(13) Uani d 1 . .
C C2 0.7995(5) 0.4363(3) 0.2908(4) 0.0416(14) Uani d 1 . .
H H2 0.8312 0.3921 0.3046 0.050 Uiso calc 1 . .
C C3 0.7876(4) 0.4802(3) 0.3644(4) 0.0420(14) Uani d 1 . .
C C4 0.7430(4) 0.5466(3) 0.3458(4) 0.0390(14) Uani d 1 . .
C C5 0.7098(5) 0.5673(3) 0.2520(5) 0.0469(15) Uani d 1 . .
H H5 0.6797 0.6120 0.2383 0.056 Uiso calc 1 . .
C C6 0.7200(5) 0.5238(3) 0.1788(5) 0.0451(15) Uani d 1 . .
O O7 0.8192(4) 0.4617(2) 0.4578(3) 0.0522(12) Uani d 1 . .
C C8 0.8661(5) 0.3944(3) 0.4836(5) 0.0507(16) Uani d 1 . .
H H8A 0.8313 0.3585 0.4391 0.061 Uiso calc 1 . .
H H8B 0.8578 0.3816 0.5469 0.061 Uiso calc 1 . .
C C9 0.9747(5) 0.3929(4) 0.4839(6) 0.0610(19) Uani d 1 . .
H H9A 1.0099 0.4297 0.5266 0.073 Uiso calc 1 . .
H H9B 0.9836 0.4031 0.4201 0.073 Uiso calc 1 . .
C C10 1.0204(6) 0.3206(5) 0.5163(7) 0.077(3) Uani d 1 . .
H H10A 1.0116 0.3106 0.5794 0.116 Uiso calc 1 . .
H H10B 1.0916 0.3210 0.5170 0.116 Uiso calc 1 . .
H H10C 0.9870 0.2844 0.4728 0.116 Uiso calc 1 . .
O O11 0.6883(4) 0.5425(3) 0.0852(3) 0.0596(13) Uani d 1 . .
C C12 0.6181(7) 0.6006(5) 0.0622(5) 0.073(2) Uani d 1 . .
H H12A 0.6526 0.6459 0.0788 0.087 Uiso calc 0.75(2) A 1
H H12B 0.5647 0.5962 0.0970 0.087 Uiso calc 0.75(2) A 1
H H12C 0.6481 0.6432 0.0955 0.087 Uiso calc 0.25(2) A 2
H H12D 0.5571 0.5894 0.0842 0.087 Uiso calc 0.25(2) A 2
C C13 0.5740(17) 0.5964(10) -0.0441(9) 0.101(7) Uani d 0.75(2) A 1
H H13A 0.5493 0.5484 -0.0616 0.121 Uiso calc 0.75(2) A 1
H H13B 0.6259 0.6076 -0.0787 0.121 Uiso calc 0.75(2) A 1
C C14 0.4868(10) 0.6498(9) -0.0698(12) 0.120(7) Uani d 0.75(2) A 1
H H14A 0.4578 0.6479 -0.1374 0.179 Uiso calc 0.75(2) A 1
H H14B 0.4357 0.6381 -0.0356 0.179 Uiso calc 0.75(2) A 1
H H14C 0.5121 0.6972 -0.0527 0.179 Uiso calc 0.75(2) A 1
C C13A 0.590(4) 0.615(2) -0.0446(15) 0.057(9) Uani d 0.25(2) A 2
H H13C 0.6494 0.6148 -0.0711 0.068 Uiso calc 0.25(2) A 2
H H13D 0.5565 0.6615 -0.0575 0.068 Uiso calc 0.25(2) A 2
C C14A 0.517(4) 0.555(2) -0.087(2) 0.12(2) Uani d 0.25(2) A 2
H H14D 0.4960 0.5617 -0.1554 0.173 Uiso calc 0.25(2) A 2
H H14E 0.5509 0.5101 -0.0736 0.173 Uiso calc 0.25(2) A 2
H H14F 0.4585 0.5566 -0.0601 0.173 Uiso calc 0.25(2) A 2
C C15 0.7770(5) 0.4074(3) 0.1201(5) 0.0421(14) Uani d 1 . .
S S16 0.78638(15) 0.43527(9) 0.00974(12) 0.0519(5) Uani d 1 . .
C C17 0.8043(5) 0.3503(4) -0.0255(5) 0.0456(15) Uani d 1 . .
C C18 0.8015(5) 0.3034(4) 0.0459(5) 0.0504(16) Uani d 1 . .
H H18 0.8087 0.2542 0.0399 0.060 Uiso calc 1 . .
C C19 0.7871(5) 0.3356(3) 0.1282(5) 0.0469(15) Uani d 1 . .
H H19 0.7845 0.3104 0.1836 0.056 Uiso calc 1 . .
P P20 0.82830(13) 0.33165(9) -0.13808(12) 0.0447(4) Uani d 1 . .
O O21 0.9359(4) 0.3627(3) -0.1288(4) 0.0601(13) Uani d 1 . .
C C22 0.9893(6) 0.3613(5) -0.2057(6) 0.072(2) Uani d 1 . .
H H22 0.9536 0.3291 -0.2563 0.087 Uiso calc 1 . .
C C23 1.0921(7) 0.3323(6) -0.1643(9) 0.106(4) Uani d 1 . .
H H23A 1.1247 0.3609 -0.1104 0.159 Uiso calc 1 . .
H H23B 1.1318 0.3333 -0.2118 0.159 Uiso calc 1 . .
H H23C 1.0863 0.2839 -0.1438 0.159 Uiso calc 1 . .
C C24 0.9899(8) 0.4339(6) -0.2448(8) 0.105(4) Uani d 1 . .
H H24A 0.9214 0.4484 -0.2730 0.158 Uiso calc 1 . .
H H24B 1.0292 0.4343 -0.2927 0.158 Uiso calc 1 . .
H H24C 1.0195 0.4664 -0.1943 0.158 Uiso calc 1 . .
O O25 0.7626(3) 0.3838(3) -0.2104(3) 0.0537(12) Uani d 1 . .
C C26 0.6563(6) 0.3737(5) -0.2468(6) 0.072(2) Uani d 1 . .
H H26 0.6280 0.3364 -0.2126 0.087 Uiso calc 0.5 B 1
H H26A 0.6355 0.3462 -0.1964 0.087 Uiso calc 0.5 C 2
C C27 0.6073(11) 0.4452(8) -0.2428(11) 0.154(6) Uani d 1 . .
H H27A 0.6252 0.4765 -0.2894 0.230 Uiso calc 1 . .
H H27B 0.6306 0.4653 -0.1801 0.230 Uiso calc 1 . .
H H27C 0.5348 0.4395 -0.2565 0.230 Uiso calc 1 . .
C C28 0.640(3) 0.358(2) -0.3540(18) 0.121(12) Uani d 0.5 D 1
H H28A 0.5694 0.3511 -0.3814 0.182 Uiso calc 0.5 D 1
H H28B 0.6646 0.3980 -0.3848 0.182 Uiso calc 0.5 D 1
H H28C 0.6775 0.3159 -0.3630 0.182 Uiso calc 0.5 D 1
C C28A 0.630(2) 0.3329(17) -0.3222(18) 0.086(7) Uani d 0.5 D 2
H H28D 0.5572 0.3297 -0.3407 0.130 Uiso calc 0.5 D 2
H H28E 0.6552 0.3531 -0.3738 0.130 Uiso calc 0.5 D 2
H H28F 0.6582 0.2860 -0.3076 0.130 Uiso calc 0.5 D 2
O O29 0.8151(4) 0.2567(2) -0.1632(3) 0.0555(12) Uani d 1 . .
C C30 0.7278(4) 0.5954(3) 0.4202(4) 0.0397(13) Uani d 1 . .
S S31 0.73883(13) 0.57008(9) 0.53735(12) 0.0474(4) Uani d 1 . .
C C32 0.7074(4) 0.6532(3) 0.5694(4) 0.0403(13) Uani d 1 . .
C C33 0.6920(5) 0.6977(4) 0.4946(5) 0.0503(16) Uani d 1 . .
H H33 0.6757 0.7458 0.4985 0.060 Uiso calc 1 . .
C C34 0.7026(5) 0.6654(4) 0.4104(5) 0.0509(16) Uani d 1 . .
H H34 0.6933 0.6897 0.3525 0.061 Uiso calc 1 . .
P P35 0.68713(13) 0.67232(9) 0.68365(12) 0.0453(4) Uani d 1 . .
O O36 0.7622(4) 0.6266(3) 0.7574(4) 0.0626(13) Uani d 1 . .
C C37 0.8578(6) 0.6543(5) 0.8129(6) 0.073(2) Uani d 1 . .
H H37 0.8513 0.7055 0.8254 0.088 Uiso calc 1 . .
C C38 0.8805(9) 0.6139(11) 0.9042(9) 0.178(8) Uani d 1 . .
H H38A 0.8315 0.6259 0.9407 0.267 Uiso calc 1 . .
H H38B 0.9474 0.6260 0.9402 0.267 Uiso calc 1 . .
H H38C 0.8774 0.5635 0.8909 0.267 Uiso calc 1 . .
C C39 0.9374(8) 0.6428(8) 0.7584(10) 0.128(5) Uani d 1 . .
H H39A 0.9446 0.5925 0.7483 0.192 Uiso calc 1 . .
H H39B 1.0009 0.6618 0.7939 0.192 Uiso calc 1 . .
H H39C 0.9182 0.6666 0.6976 0.192 Uiso calc 1 . .
O O40 0.5887(3) 0.6316(3) 0.6897(4) 0.0566(12) Uani d 1 . .
C C41 0.4946(6) 0.6448(5) 0.6224(6) 0.074(2) Uani d 1 . .
H H41 0.5103 0.6647 0.5643 0.089 Uiso calc 1 . .
C C42 0.4431(8) 0.5766(7) 0.5975(10) 0.120(4) Uani d 1 . .
H H42A 0.4884 0.5437 0.5772 0.181 Uiso calc 1 . .
H H42B 0.3840 0.5837 0.5466 0.181 Uiso calc 1 . .
H H42C 0.4229 0.5575 0.6524 0.181 Uiso calc 1 . .
C C43 0.4360(11) 0.6990(9) 0.6620(15) 0.207(10) Uani d 1 . .
H H43A 0.4116 0.6785 0.7138 0.310 Uiso calc 1 . .
H H43B 0.3793 0.7146 0.6128 0.310 Uiso calc 1 . .
H H43C 0.4789 0.7392 0.6851 0.310 Uiso calc 1 . .
O O44 0.6885(4) 0.7489(2) 0.6998(4) 0.0593(13) Uani d 1 . .

loop_
_atom_site_aniso_label
_atom_site_aniso_U_11
_atom_site_aniso_U_22
_atom_site_aniso_U_33
_atom_site_aniso_U_12
_atom_site_aniso_U_13
_atom_site_aniso_U_23
C1 0.047(3) 0.035(3) 0.039(3) 0.000(3) 0.016(3) -0.002(3)
C2 0.055(4) 0.034(3) 0.038(3) 0.003(3) 0.016(3) 0.001(3)
C3 0.049(3) 0.041(4) 0.040(3) -0.004(3) 0.018(3) 0.003(3)
C4 0.046(3) 0.033(3) 0.041(3) 0.002(3) 0.018(3) 0.000(3)
C5 0.059(4) 0.037(4) 0.048(4) 0.006(3) 0.019(3) -0.001(3)
C6 0.055(4) 0.041(4) 0.039(3) 0.004(3) 0.010(3) 0.004(3)
O7 0.077(3) 0.039(3) 0.043(3) 0.016(2) 0.019(2) 0.001(2)
C8 0.062(4) 0.037(4) 0.054(4) 0.009(3) 0.015(3) 0.006(3)
C9 0.055(4) 0.059(5) 0.071(5) 0.001(3) 0.019(4) 0.000(4)
C10 0.053(4) 0.066(6) 0.108(8) 0.010(4) 0.007(5) -0.007(5)
O11 0.096(4) 0.046(3) 0.036(2) 0.023(3) 0.015(2) 0.002(2)
C12 0.105(6) 0.058(5) 0.049(4) 0.033(4) 0.004(4) -0.001(4)
C13 0.155(18) 0.061(12) 0.072(9) 0.018(12) -0.003(9) -0.001(8)
C14 0.086(10) 0.120(14) 0.127(14) 0.004(8) -0.028(9) 0.051(11)
C13A 0.07(2) 0.051(18) 0.044(9) 0.019(13) 0.006(8) -0.003(8)
C14A 0.19(4) 0.12(3) 0.029(12) -0.07(3) 0.008(14) 0.010(12)
C15 0.049(3) 0.035(3) 0.045(4) 0.000(3) 0.016(3) -0.003(3)
S16 0.0842(13) 0.0363(9) 0.0418(9) 0.0038(8) 0.0284(9) 0.0011(7)
C17 0.047(3) 0.044(4) 0.049(4) 0.000(3) 0.018(3) -0.003(3)
C18 0.063(4) 0.040(4) 0.052(4) 0.004(3) 0.021(3) -0.002(3)
C19 0.066(4) 0.040(4) 0.040(3) 0.004(3) 0.023(3) 0.001(3)
P20 0.0555(10) 0.0441(10) 0.0386(9) 0.0021(8) 0.0190(8) -0.0022(7)
O21 0.066(3) 0.067(3) 0.053(3) -0.006(2) 0.026(2) -0.014(3)
C22 0.078(5) 0.083(6) 0.068(5) -0.027(5) 0.041(4) -0.020(5)
C23 0.085(7) 0.112(9) 0.143(10) 0.016(6) 0.071(7) 0.001(7)
C24 0.120(8) 0.106(9) 0.101(8) -0.031(7) 0.049(7) 0.014(7)
O25 0.065(3) 0.058(3) 0.040(3) 0.008(2) 0.015(2) 0.006(2)
C26 0.072(5) 0.082(6) 0.063(5) 0.002(4) 0.015(4) 0.016(4)
C27 0.149(11) 0.142(9) 0.151(13) 0.062(8) -0.006(9) -0.022(8)
C28 0.15(2) 0.16(3) 0.061(16) 0.02(2) 0.032(16) 0.002(17)
C28A 0.079(13) 0.105(13) 0.073(11) 0.015(11) 0.012(10) 0.006(10)
O29 0.081(3) 0.045(3) 0.045(3) 0.000(2) 0.023(2) -0.006(2)
C30 0.044(3) 0.041(4) 0.035(3) 0.002(3) 0.013(3) -0.002(3)
S31 0.0663(10) 0.0374(9) 0.0421(9) 0.0044(7) 0.0200(8) -0.0031(7)
C32 0.048(3) 0.038(3) 0.036(3) 0.001(3) 0.011(3) -0.005(3)
C33 0.065(4) 0.036(4) 0.054(4) 0.006(3) 0.024(3) -0.009(3)
C34 0.065(4) 0.042(4) 0.051(4) 0.009(3) 0.022(3) 0.002(3)
P35 0.0516(10) 0.0427(10) 0.0433(9) 0.0008(7) 0.0145(8) -0.0068(8)
O36 0.064(3) 0.053(3) 0.066(3) 0.002(2) 0.004(3) -0.002(3)
C37 0.057(4) 0.094(7) 0.060(5) -0.008(4) -0.005(4) -0.002(5)
C38 0.096(9) 0.34(2) 0.075(8) -0.011(12) -0.030(7) 0.013(12)
C39 0.069(6) 0.163(13) 0.159(13) 0.008(7) 0.039(7) 0.007(10)
O40 0.059(3) 0.058(3) 0.055(3) -0.004(2) 0.019(2) -0.001(2)
C41 0.060(5) 0.096(7) 0.067(5) -0.001(4) 0.017(4) 0.003(5)
C42 0.079(7) 0.144(12) 0.127(10) -0.037(7) 0.001(6) 0.003(8)
C43 0.111(10) 0.207(18) 0.29(2) 0.079(11) 0.014(12) -0.110(16)
O44 0.085(3) 0.039(3) 0.060(3) -0.002(2) 0.027(3) -0.010(2)

loop_
_atom_type_symbol
_atom_type_description
_atom_type_scat_dispersion_real
_atom_type_scat_dispersion_imag
_atom_type_scat_source
C C 0.0033 0.0016 'International Tables Vol C Tables 4.2.6.8 and 6.1.1.4'
H H 0.0000 0.0000 'International Tables Vol C Tables 4.2.6.8 and 6.1.1.4'
O O 0.0106 0.0060 'International Tables Vol C Tables 4.2.6.8 and 6.1.1.4'
P P 0.1023 0.0942 'International Tables Vol C Tables 4.2.6.8 and 6.1.1.4'
S S 0.1246 0.1234 'International Tables Vol C Tables 4.2.6.8 and 6.1.1.4'

loop_
_geom_angle_atom_site_label_1
_geom_angle_atom_site_label_2
_geom_angle_atom_site_label_3
_geom_angle
C6 C1 C2 117.9(6)
C6 C1 C15 123.8(6)
C2 C1 C15 118.3(5)
C3 C2 C1 120.6(6)
C3 C2 H2 119.7
C1 C2 H2 119.7
O7 C3 C2 122.8(6)
O7 C3 C4 116.5(5)
C2 C3 C4 120.7(6)
C5 C4 C3 118.2(6)
C5 C4 C30 118.3(5)
C3 C4 C30 123.4(6)
C6 C5 C4 121.5(6)
C6 C5 H5 119.3
C4 C5 H5 119.3
O11 C6 C5 123.1(6)
O11 C6 C1 115.8(5)
C5 C6 C1 121.1(6)
C3 O7 C8 120.3(5)
O7 C8 C9 113.8(6)
O7 C8 H8A 108.8
C9 C8 H8A 108.8
O7 C8 H8B 108.8
C9 C8 H8B 108.8
H8A C8 H8B 107.7
C8 C9 C10 110.8(6)
C8 C9 H9A 109.5
C10 C9 H9A 109.5
C8 C9 H9B 109.5
C10 C9 H9B 109.5
H9A C9 H9B 108.1
C9 C10 H10A 109.5
C9 C10 H10B 109.5
H10A C10 H10B 109.5
C9 C10 H10C 109.5
H10A C10 H10C 109.5
H10B C10 H10C 109.5
C6 O11 C12 117.7(5)
O11 C12 C13 106.3(9)
O11 C12 C13A 112(2)
O11 C12 H12A 110.5
C13 C12 H12A 110.5
O11 C12 H12B 110.5
C13 C12 H12B 110.5
H12A C12 H12B 108.7
O11 C12 H12C 109.3
C13A C12 H12C 109.3
O11 C12 H12D 109.3
C13A C12 H12D 109.3
H12C C12 H12D 107.9
C12 C13 C14 108.3(13)
C12 C13 H13A 110.0
C14 C13 H13A 110.0
C12 C13 H13B 110.0
C14 C13 H13B 110.0
H13A C13 H13B 108.4
C13 C14 H14A 109.5
C13 C14 H14B 109.5
H14A C14 H14B 109.5
C13 C14 H14C 109.5
H14A C14 H14C 109.5
H14B C14 H14C 109.5
C12 C13A C14A 105(3)
C12 C13A H13C 110.7
C14A C13A H13C 110.7
C12 C13A H13D 110.7
C14A C13A H13D 110.7
H13C C13A H13D 108.8
C13A C14A H14D 109.5
C13A C14A H14E 109.5
H14D C14A H14E 109.5
C13A C14A H14F 109.5
H14D C14A H14F 109.5
H14E C14A H14F 109.5
C19 C15 C1 126.2(6)
C19 C15 S16 111.0(5)
C1 C15 S16 122.8(5)
C15 S16 C17 92.1(3)
C18 C17 S16 110.5(5)
C18 C17 P20 127.6(5)
S16 C17 P20 121.9(4)
C17 C18 C19 113.5(6)
C17 C18 H18 123.3
C19 C18 H18 123.3
C15 C19 C18 113.0(6)
C15 C19 H19 123.5
C18 C19 H19 123.5
O29 P20 O21 116.4(3)
O29 P20 O25 115.0(3)
O21 P20 O25 101.9(3)
O29 P20 C17 112.6(3)
O21 P20 C17 102.5(3)
O25 P20 C17 107.1(3)
C22 O21 P20 123.5(5)
O21 C22 C24 108.8(7)
O21 C22 C23 106.6(8)
C24 C22 C23 113.8(8)
O21 C22 H22 109.2
C24 C22 H22 109.2
C23 C22 H22 109.2
C22 C23 H23A 109.5
C22 C23 H23B 109.5
H23A C23 H23B 109.5
C22 C23 H23C 109.5
H23A C23 H23C 109.5
H23B C23 H23C 109.5
C22 C24 H24A 109.5
C22 C24 H24B 109.5
H24A C24 H24B 109.5
C22 C24 H24C 109.5
H24A C24 H24C 109.5
H24B C24 H24C 109.5
C26 O25 P20 122.6(5)
C28A C26 O25 116.2(14)
C28A C26 C27 120.9(15)
O25 C26 C27 106.6(9)
O25 C26 C28 106.9(17)
C27 C26 C28 104.2(17)
O25 C26 H26 112.9
C27 C26 H26 112.9
C28 C26 H26 112.9
C28A C26 H26A 103.6
O25 C26 H26A 103.6
C27 C26 H26A 103.6
C26 C27 H27A 109.5
C26 C27 H27B 109.5
H27A C27 H27B 109.5
C26 C27 H27C 109.5
H27A C27 H27C 109.5
H27B C27 H27C 109.5
C26 C28 H28A 109.5
C26 C28 H28B 109.5
H28A C28 H28B 109.5
C26 C28 H28C 109.5
H28A C28 H28C 109.5
H28B C28 H28C 109.5
C26 C28A H28D 109.5
C26 C28A H28E 109.5
H28D C28A H28E 109.5
C26 C28A H28F 109.5
H28D C28A H28F 109.5
H28E C28A H28F 109.5
C34 C30 C4 127.2(6)
C34 C30 S31 109.4(5)
C4 C30 S31 123.4(5)
C32 S31 C30 92.4(3)
C33 C32 S31 110.6(5)
C33 C32 P35 126.5(5)
S31 C32 P35 122.6(4)
C32 C33 C34 113.7(6)
C32 C33 H33 123.2
C34 C33 H33 123.2
C30 C34 C33 113.9(6)
C30 C34 H34 123.1
C33 C34 H34 123.1
O44 P35 O36 117.0(3)
O44 P35 O40 117.0(3)
O36 P35 O40 97.3(3)
O44 P35 C32 110.5(3)
O36 P35 C32 107.9(3)
O40 P35 C32 105.7(3)
C37 O36 P35 122.7(5)
O36 C37 C38 106.3(8)
O36 C37 C39 108.7(8)
C38 C37 C39 111.3(10)
O36 C37 H37 110.2
C38 C37 H37 110.2
C39 C37 H37 110.2
C37 C38 H38A 109.5
C37 C38 H38B 109.5
H38A C38 H38B 109.5
C37 C38 H38C 109.5
H38A C38 H38C 109.5
H38B C38 H38C 109.5
C37 C39 H39A 109.5
C37 C39 H39B 109.5
H39A C39 H39B 109.5
C37 C39 H39C 109.5
H39A C39 H39C 109.5
H39B C39 H39C 109.5
C41 O40 P35 121.1(5)
O40 C41 C42 108.3(8)
O40 C41 C43 109.3(9)
C42 C41 C43 115.2(10)
O40 C41 H41 107.9
C42 C41 H41 107.9
C43 C41 H41 107.9
C41 C42 H42A 109.5
C41 C42 H42B 109.5
H42A C42 H42B 109.5
C41 C42 H42C 109.5
H42A C42 H42C 109.5
H42B C42 H42C 109.5
C41 C43 H43A 109.5
C41 C43 H43B 109.5
H43A C43 H43B 109.5
C41 C43 H43C 109.5
H43A C43 H43C 109.5
H43B C43 H43C 109.5

loop_
_geom_bond_atom_site_label_1
_geom_bond_atom_site_label_2
_geom_bond_distance
C1 C6 1.393(9)
C1 C2 1.404(8)
C1 C15 1.490(8)
C2 C3 1.391(8)
C2 H2 0.9400
C3 O7 1.369(7)
C3 C4 1.394(8)
C4 C5 1.386(9)
C4 C30 1.470(8)
C5 C6 1.374(9)
C5 H5 0.9400
C6 O11 1.373(7)
O7 C8 1.433(7)
C8 C9 1.482(9)
C8 H8A 0.9800
C8 H8B 0.9800
C9 C10 1.530(11)
C9 H9A 0.9800
C9 H9B 0.9800
C10 H10A 0.9700
C10 H10B 0.9700
C10 H10C 0.9700
O11 C12 1.444(8)
C12 C13 1.523(13)
C12 C13A 1.534(19)
C12 H12A 0.9800
C12 H12B 0.9800
C12 H12C 0.9800
C12 H12D 0.9800
C13 C14 1.540(17)
C13 H13A 0.9800
C13 H13B 0.9800
C14 H14A 0.9700
C14 H14B 0.9700
C14 H14C 0.9700
C13A C14A 1.54(2)
C13A H13C 0.9800
C13A H13D 0.9800
C14A H14D 0.9700
C14A H14E 0.9700
C14A H14F 0.9700
C15 C19 1.366(9)
C15 S16 1.717(6)
S16 C17 1.717(7)
C17 C18 1.370(9)
C17 P20 1.774(6)
C18 C19 1.394(9)
C18 H18 0.9400
C19 H19 0.9400
P20 O29 1.461(5)
P20 O21 1.558(5)
P20 O25 1.562(5)
O21 C22 1.465(8)
C22 C24 1.484(13)
C22 C23 1.498(13)
C22 H22 0.9900
C23 H23A 0.9700
C23 H23B 0.9700
C23 H23C 0.9700
C24 H24A 0.9700
C24 H24B 0.9700
C24 H24C 0.9700
O25 C26 1.437(9)
C26 C28A 1.32(3)
C26 C27 1.513(15)
C26 C28 1.55(3)
C26 H26 0.9900
C26 H26A 0.9900
C27 H27A 0.9700
C27 H27B 0.9700
C27 H27C 0.9700
C28 H28A 0.9700
C28 H28B 0.9700
C28 H28C 0.9700
C28A H28D 0.9700
C28A H28E 0.9700
C28A H28F 0.9700
C30 C34 1.363(9)
C30 S31 1.737(6)
S31 C32 1.719(6)
C32 C33 1.350(9)
C32 P35 1.778(6)
C33 C34 1.401(9)
C33 H33 0.9400
C34 H34 0.9400
P35 O44 1.464(5)
P35 O36 1.561(5)
P35 O40 1.569(5)
O36 C37 1.464(9)
C37 C38 1.499(16)
C37 C39 1.499(13)
C37 H37 0.9900
C38 H38A 0.9700
C38 H38B 0.9700
C38 H38C 0.9700
C39 H39A 0.9700
C39 H39B 0.9700
C39 H39C 0.9700
O40 C41 1.445(10)
C41 C42 1.473(14)
C41 C43 1.493(14)
C41 H41 0.9900
C42 H42A 0.9700
C42 H42B 0.9700
C42 H42C 0.9700
C43 H43A 0.9700
C43 H43B 0.9700
C43 H43C 0.9700

loop_
_geom_hbond_atom_site_label_D
_geom_hbond_atom_site_label_H
_geom_hbond_atom_site_label_A
_geom_hbond_site_symmetry_A
_geom_hbond_distance_DH
_geom_hbond_distance_HA
_geom_hbond_distance_DA
_geom_hbond_angle_DHA
C8 H8A O29 4_566 0.98 2.61 3.533(9) 156.1
C12 H12C O44 4_575 0.98 2.52 3.480(10) 165.8
C19 H19 O29 4_566 0.94 2.51 3.436(8) 168.6
C34 H34 O44 4_575 0.94 2.49 3.424(8) 173.6

loop_
_geom_torsion_atom_site_label_1
_geom_torsion_atom_site_label_2
_geom_torsion_atom_site_label_3
_geom_torsion_atom_site_label_4
_geom_torsion
C6 C1 C2 C3 1.3(9)
C15 C1 C2 C3 -178.4(5)
C1 C2 C3 O7 179.3(5)
C1 C2 C3 C4 -1.6(9)
O7 C3 C4 C5 -179.9(5)
C2 C3 C4 C5 0.9(9)
O7 C3 C4 C30 -1.1(8)
C2 C3 C4 C30 179.7(6)
C3 C4 C5 C6 0.1(9)
C30 C4 C5 C6 -178.8(6)
C4 C5 C6 O11 -179.8(6)
C4 C5 C6 C1 -0.3(10)
C2 C1 C6 O11 179.1(6)
C15 C1 C6 O11 -1.2(9)
C2 C1 C6 C5 -0.3(9)
C15 C1 C6 C5 179.4(6)
C2 C3 O7 C8 -0.7(9)
C4 C3 O7 C8 -179.9(5)
C3 O7 C8 C9 82.2(8)
O7 C8 C9 C10 177.5(6)
C5 C6 O11 C12 -17.3(10)
C1 C6 O11 C12 163.3(7)
C6 O11 C12 C13 -164.4(11)
C6 O11 C12 C13A -179.9(18)
O11 C12 C13 C14 171.3(13)
O11 C12 C13A C14A 75(4)
C6 C1 C15 C19 -156.2(7)
C2 C1 C15 C19 23.5(9)
C6 C1 C15 S16 27.1(8)
C2 C1 C15 S16 -153.2(5)
C19 C15 S16 C17 -0.2(5)
C1 C15 S16 C17 177.0(5)
C15 S16 C17 C18 0.7(5)
C15 S16 C17 P20 -176.6(4)
S16 C17 C18 C19 -1.1(8)
P20 C17 C18 C19 176.1(5)
C1 C15 C19 C18 -177.5(6)
S16 C15 C19 C18 -0.4(8)
C17 C18 C19 C15 1.0(9)
C18 C17 P20 O29 18.1(7)
S16 C17 P20 O29 -165.0(4)
C18 C17 P20 O21 -107.7(6)
S16 C17 P20 O21 69.2(5)
C18 C17 P20 O25 145.5(6)
S16 C17 P20 O25 -37.6(5)
O29 P20 O21 C22 57.9(7)
O25 P20 O21 C22 -68.1(6)
C17 P20 O21 C22 -178.9(6)
P20 O21 C22 C24 106.5(8)
P20 O21 C22 C23 -130.4(7)
O29 P20 O25 C26 48.7(6)
O21 P20 O25 C26 175.6(6)
C17 P20 O25 C26 -77.2(6)
P20 O25 C26 C28A -86.8(15)
P20 O25 C26 C27 135.2(8)
P20 O25 C26 C28 -113.9(15)
C5 C4 C30 C34 -14.3(10)
C3 C4 C30 C34 166.9(6)
C5 C4 C30 S31 165.1(5)
C3 C4 C30 S31 -13.7(8)
C34 C30 S31 C32 1.0(5)
C4 C30 S31 C32 -178.5(5)
C30 S31 C32 C33 -1.5(5)
C30 S31 C32 P35 173.0(4)
S31 C32 C33 C34 1.6(8)
P35 C32 C33 C34 -172.6(5)
C4 C30 C34 C33 179.1(6)
S31 C30 C34 C33 -0.3(8)
C32 C33 C34 C30 -0.8(9)
C33 C32 P35 O44 -21.7(7)
S31 C32 P35 O44 164.7(4)
C33 C32 P35 O36 -150.8(6)
S31 C32 P35 O36 35.6(5)
C33 C32 P35 O40 105.9(6)
S31 C32 P35 O40 -67.7(4)
O44 P35 O36 C37 -27.5(7)
O40 P35 O36 C37 -153.0(6)
C32 P35 O36 C37 97.8(6)
P35 O36 C37 C38 150.9(9)
P35 O36 C37 C39 -89.1(9)
O44 P35 O40 C41 65.1(6)
O36 P35 O40 C41 -169.5(6)
C32 P35 O40 C41 -58.5(6)
P35 O40 C41 C42 139.7(7)
P35 O40 C41 C43 -94.0(11)

_cod_database_fobs_code 1544792
